data_4101166
_journal_name_full 'Journal of the American Chemical Society'
_journal_paper_doi 10.1021/ja058337u
_journal_year 2006
_chemical_absolute_configuration ad
_chemical_formula_sum 'C14 H11 Br O3'
_chemical_formula_weight 307.14
_space_group_IT_number 19
_symmetry_cell_setting orthorhombic
_symmetry_space_group_name_Hall 'P 2ac 2ab'
_symmetry_space_group_name_H-M 'P 21 21 21'
_cell_angle_alpha 90.00
_cell_angle_beta 90.00
_cell_angle_gamma 90.00
_cell_formula_units_Z 4
_cell_length_a 9.8937(13)
_cell_length_b 10.0629(14)
_cell_length_c 13.0908(18)
_cell_measurement_temperature 298(2)
_cell_volume 1303.3(3)
_diffrn_ambient_temperature 298(2)
_exptl_crystal_density_diffrn 1.565
_cod_depositor_comments
;
The following automatic conversions were performed:
'_symmetry_cell_setting' value 'Orthorhombic' changed to 'orthorhombic'
according to '/home/saulius/struct/CIF-dictionaries/cif_core.dic'
dictionary named 'cif_core.dic' version 2.4.1 from 2010-06-29.

Automatic conversion script
Id: cif_fix_enum 1527 2010-12-29 10:47:43Z saulius 
;
_cod_database_code 4101166

loop_
_symmetry_equiv_pos_as_xyz
'x, y, z'
'-x+1/2, -y, z+1/2'
'-x, y+1/2, -z+1/2'
'x+1/2, -y+1/2, -z'

loop_
_atom_site_label
_atom_site_type_symbol
_atom_site_fract_x
_atom_site_fract_y
_atom_site_fract_z
_atom_site_U_iso_or_equiv
_atom_site_adp_type
_atom_site_occupancy
_atom_site_symmetry_multiplicity
_atom_site_calc_flag
_atom_site_refinement_flags
_atom_site_disorder_assembly
_atom_site_disorder_group
Br1 Br 0.82144(5) 0.12337(5) 0.79695(4) 0.1115(2) Uani 1 1 d . . .
C1 C 0.8113(3) -0.4749(3) 1.0553(2) 0.0572(7) Uani 1 1 d . . .
H1A H 0.7471 -0.4625 0.9992 0.069 Uiso 1 1 calc R . .
C2 C 0.7418(4) -0.4408(3) 1.1535(3) 0.0706(9) Uani 1 1 d . . .
H2A H 0.6742 -0.5081 1.1682 0.085 Uiso 1 1 calc R . .
H2B H 0.6954 -0.3565 1.1457 0.085 Uiso 1 1 calc R . .
C3 C 0.8383(4) -0.4316(3) 1.2424(3) 0.0775(10) Uani 1 1 d . . .
C4 C 0.9766(4) -0.3915(4) 1.2206(3) 0.0826(10) Uani 1 1 d . . .
H4A H 1.0364 -0.3807 1.2748 0.099 Uiso 1 1 calc R . .
C5 C 1.0203(3) -0.3702(4) 1.1271(3) 0.0751(9) Uani 1 1 d . . .
H5A H 1.1079 -0.3382 1.1195 0.090 Uiso 1 1 calc R . .
C6 C 0.9394(3) -0.3935(3) 1.0320(2) 0.0605(7) Uani 1 1 d . . .
C7 C 0.9953(4) -0.6155(4) 0.9964(3) 0.0915(11) Uani 1 1 d . . .
H7A H 1.0676 -0.6456 1.0407 0.110 Uiso 1 1 calc R . .
H7B H 0.9915 -0.6731 0.9371 0.110 Uiso 1 1 calc R . .
C8 C 0.8626(4) -0.6168(4) 1.0523(3) 0.0722(9) Uani 1 1 d . . .
C9 C 0.9147(3) -0.2658(3) 0.9753(2) 0.0555(7) Uani 1 1 d . . .
C10 C 0.9054(4) -0.1454(3) 1.0248(3) 0.0698(8) Uani 1 1 d . . .
H10A H 0.9175 -0.1421 1.0952 0.084 Uiso 1 1 calc R . .
C11 C 0.8783(4) -0.0291(4) 0.9719(3) 0.0769(10) Uani 1 1 d . . .
H11A H 0.8717 0.0517 1.0060 0.092 Uiso 1 1 calc R . .
C12 C 0.8617(3) -0.0361(4) 0.8683(3) 0.0703(9) Uani 1 1 d . . .
C13 C 0.8708(3) -0.1521(4) 0.8165(3) 0.0714(9) Uani 1 1 d . . .
H13A H 0.8598 -0.1538 0.7460 0.086 Uiso 1 1 calc R . .
C14 C 0.8968(3) -0.2676(3) 0.8694(2) 0.0648(8) Uani 1 1 d . . .
H14A H 0.9024 -0.3478 0.8343 0.078 Uiso 1 1 calc R . .
O1 O 1.0171(3) -0.4806(3) 0.96607(19) 0.0839(7) Uani 1 1 d . . .
O2 O 0.8109(4) -0.7134(3) 1.0905(2) 0.0986(8) Uani 1 1 d . . .
O3 O 0.7994(4) -0.4510(4) 1.3287(2) 0.1287(12) Uani 1 1 d . . .

loop_
_atom_site_aniso_label
_atom_site_aniso_U_11
_atom_site_aniso_U_22
_atom_site_aniso_U_33
_atom_site_aniso_U_23
_atom_site_aniso_U_13
_atom_site_aniso_U_12
Br1 0.1137(4) 0.0968(3) 0.1240(4) 0.0526(3) 0.0126(3) -0.0044(3)
C1 0.0568(16) 0.0625(16) 0.0522(16) -0.0009(12) -0.0026(15) 0.0009(15)
C2 0.069(2) 0.068(2) 0.075(2) 0.0028(16) 0.0100(16) 0.0049(16)
C3 0.120(3) 0.0660(19) 0.0468(19) 0.0004(14) 0.005(2) 0.008(2)
C4 0.091(3) 0.082(2) 0.075(3) 0.005(2) -0.031(2) 0.004(2)
C5 0.0587(19) 0.079(2) 0.087(3) 0.006(2) -0.0151(18) 0.0023(19)
C6 0.0508(16) 0.0689(19) 0.0619(18) -0.0042(15) 0.0057(14) 0.0082(15)
C7 0.102(3) 0.073(2) 0.100(3) -0.012(2) 0.011(2) 0.021(2)
C8 0.090(2) 0.061(2) 0.065(2) -0.0092(17) -0.0007(17) 0.0014(18)
C9 0.0489(17) 0.0615(19) 0.056(2) -0.0030(15) 0.0070(14) -0.0054(14)
C10 0.088(2) 0.066(2) 0.0552(18) -0.0018(16) 0.0003(16) -0.0078(18)
C11 0.092(3) 0.0629(19) 0.076(3) -0.0051(18) 0.0043(19) -0.0014(18)
C12 0.057(2) 0.075(2) 0.079(3) 0.0200(19) 0.0088(16) -0.0067(16)
C13 0.0633(19) 0.095(3) 0.0560(19) 0.008(2) 0.0086(15) 0.0008(17)
C14 0.0549(18) 0.077(2) 0.063(2) -0.0097(17) 0.0068(15) -0.0022(16)
O1 0.0783(16) 0.0830(16) 0.0904(17) -0.0058(13) 0.0251(14) 0.0149(13)
O2 0.132(2) 0.0645(15) 0.0991(18) 0.0025(13) 0.010(2) -0.0044(17)
O3 0.182(3) 0.144(3) 0.0603(17) 0.0130(16) 0.017(2) -0.015(3)

loop_
_geom_bond_atom_site_label_1
_geom_bond_atom_site_label_2
_geom_bond_distance
_geom_bond_site_symmetry_2
_geom_bond_publ_flag
Br1 C12 1.899(3) . ?
C1 C2 1.498(5) . ?
C1 C8 1.516(5) . ?
C1 C6 1.540(4) . ?
C2 C3 1.508(5) . ?
C3 O3 1.209(4) . ?
C3 C4 1.455(6) . ?
C4 C5 1.315(5) . ?
C5 C6 1.499(4) . ?
C6 O1 1.450(4) . ?
C6 C9 1.504(5) . ?
C7 O1 1.431(5) . ?
C7 C8 1.502(5) . ?
C8 O2 1.207(4) . ?
C9 C10 1.376(4) . ?
C9 C14 1.397(4) . ?
C10 C11 1.386(5) . ?
C11 C12 1.368(5) . ?
C12 C13 1.353(5) . ?
C13 C14 1.378(5) . ?

loop_
_cod_related_entry_id
_cod_related_entry_database
_cod_related_entry_code
1 ChemSpider 30659989
